data_7715773
loop_
_publ_author_name
'Beckmann, J. Louis'
'Neumann, Beate'
'Stammler, Hans-Georg'
'Lamm, Jan-Hendrik'
'Mitzel, Norbert W.'

_publ_section_title
;
 Bidentate boron Lewis acids: synthesis by tin boron exchange reaction and
 host-guest complex formation.
;
_journal_issue 18
_journal_name_full 'Dalton transactions (Cambridge, England : 2003)'
_journal_page_first 7958
_journal_page_last 7964
_journal_paper_doi 10.1039/d4dt00782d
_journal_volume 53
_journal_year 2024
_chemical_formula_moiety 'C14 H22 B N'
_chemical_formula_sum 'C14 H22 B N'
_chemical_formula_weight 215.13
_space_group_crystal_system monoclinic
_space_group_IT_number 15
_space_group_name_Hall '-I 2ya'
_space_group_name_H-M_alt 'I 1 2/a 1'
_atom_sites_solution_hydrogens difmap
_atom_sites_solution_primary dual
_audit_creation_date 2024-02-19
_audit_creation_method
;
Olex2 1.5-alpha
(compiled 2024.01.24 svn.r2f8d729c for OlexSys, GUI svn.r6923)
;
_audit_update_record
;
2024-03-04 deposited with the CCDC.	2024-04-17 downloaded from the CCDC.
;
_cell_angle_alpha 90
_cell_angle_beta 100.0828(11)
_cell_angle_gamma 90
_cell_formula_units_Z 16
_cell_length_a 14.22709(18)
_cell_length_b 15.98244(15)
_cell_length_c 23.7578(2)
_cell_measurement_reflns_used 27229
_cell_measurement_temperature 99.94(15)
_cell_measurement_theta_max 76.4390
_cell_measurement_theta_min 3.3330
_cell_volume 5318.70(10)
_computing_cell_refinement 'CrysAlisPro 1.171.40.82a (Rigaku OD, 2020)'
_computing_data_collection 'CrysAlisPro 1.171.40.82a (Rigaku OD, 2020)'
_computing_data_reduction 'CrysAlisPro 1.171.40.82a (Rigaku OD, 2020)'
_computing_molecular_graphics 'Olex2 1.5-alpha (Dolomanov et al., 2009)'
_computing_publication_material 'Olex2 1.5-alpha (Dolomanov et al., 2009)'
_computing_structure_refinement 'SHELXL 2018/3 (Sheldrick, 2015)'
_computing_structure_solution 'SHELXT  (Sheldrick, 2015)'
_diffrn_ambient_environment N~2~
_diffrn_ambient_temperature 99.94(15)
_diffrn_detector 'CCD plate'
_diffrn_detector_area_resol_mean 5.3114
_diffrn_detector_type Atlas
_diffrn_measured_fraction_theta_full 0.999
_diffrn_measured_fraction_theta_max 0.994
_diffrn_measurement_details
;
List of Runs (angles in degrees, time in seconds):

  # Type    Start    End  Width  t~exp~   \w     \q     \k     \f   Frames
#--------------------------------------------------------------------------
  1  \w    -21.00  29.00   1.00    1.00    --  -38.50  57.00 120.00   50
  2  \w    -85.00 -10.00   1.00    1.00    --  -38.50 125.00 -90.00   75
  3  \w    -64.00  27.00   1.00    1.00    --  -38.50  57.00-120.00   91
  4  \w    -19.00  73.00   1.00    1.00    --   42.70 -77.00  60.00   92
  5  \w     57.00  95.00   1.00    1.00    --   42.70  70.00   4.69   38
  6  \w     62.00 111.00   1.00    1.00    --   42.70  57.00 -30.00   49
  7  \w     18.00  48.00   1.00    1.00    --   42.70  57.00  90.00   30
  8  \w     11.00  36.00   1.00    1.00    --   42.70  82.00  43.92   25
  9  \w     11.00  36.00   1.00    1.00    --   42.70  81.00 151.02   25
 10  \w     18.00  55.00   1.00    1.00    --   42.70  57.00 -30.00   37
 11  \w     59.00 111.00   1.00    1.00    --   42.70  57.00-120.00   52
 12  \w     22.00  49.00   1.00    1.00    --   42.70  38.00 150.00   27
 13  \w     52.00 105.00   1.00    1.00    --   42.70  38.00 150.00   53
 14  \w     14.00  46.00   1.00    1.00    --   42.70  70.00   4.69   32
 15  \w     29.00 104.00   1.00    1.00    --   42.70  38.00-150.00   75
 16  \w     24.00  57.00   1.00    1.00    --   42.70  57.00-120.00   33
 17  \w     12.00  41.00   1.00    1.00    --   42.70  78.00-156.17   29
 18  \w     12.00  37.00   1.00    1.00    --   42.70  78.00 112.62   25
 19  \w     12.00  38.00   1.00    1.00    --   42.70  79.00 -78.73   26
 20  \w     51.00 111.00   1.00    1.00    --   42.70  57.00  90.00   60
 21  \w    143.00 178.00   1.00    1.50    --  111.00  61.00 113.92   35
 22  \w     87.00 114.00   1.00    1.50    --  111.00  61.00 113.92   27
 23  \w     84.00 148.00   1.00    1.50    --  111.00  67.00   8.02   64
 24  \w     42.00 113.00   1.00    1.50    --  111.00-125.00  60.00   71
 25  \w     77.00 104.00   1.00    1.50    --  111.00 -94.00 -60.00   27
 26  \w     82.00 178.00   1.00    1.50    --  111.00  71.00 -90.31   96
 27  \w     80.00 107.00   1.00    1.50    --  111.00 -94.00-120.00   27
 28  \w     85.00 128.00   1.00    1.50    --  111.00  61.00 -90.00   43
 29  \w    135.00 174.00   1.00    1.50    --  111.00  61.00 -60.00   39
 30  \w     85.00 111.00   1.00    1.50    --  111.00  61.00   0.00   26
 31  \w    130.00 169.00   1.00    1.50    --  111.00  61.00-120.00   39
 32  \w     82.00 152.00   1.00    1.50    --  111.00  71.00  15.77   70
 33  \w     83.00 168.00   1.00    1.50    --  111.00  69.00 160.42   85
 34  \w     84.00 114.00   1.00    1.50    --  111.00  65.00-145.23   30
 35  \w     83.00 111.00   1.00    1.50    --  111.00-125.00-150.00   28
 36  \w     82.00 109.00   1.00    1.50    --  111.00  74.00 167.12   27
 37  \w    115.00 176.00   1.00    1.50    --  111.00  66.00  99.08   61
 38  \w     83.00 177.00   1.00    1.50    --  111.00  70.00-159.93   94
 39  \w     87.00 113.00   1.00    1.50    --  111.00  50.00  -3.44   26
 40  \w     85.00 127.00   1.00    1.50    --  111.00  61.00-104.76   42
 41  \w     84.00 111.00   1.00    1.50    --  111.00  66.00  99.08   27
 42  \w     85.00 112.00   1.00    1.50    --  111.00  61.00  60.00   27
 43  \w     85.00 111.00   1.00    1.50    --  111.00  61.00  90.00   26
 44  \w     44.00 134.00   1.00    1.50    --  111.00 -61.00-120.00   90
 45  \w     89.00 130.00   1.00    1.50    --  111.00  45.00 -30.00   41
 46  \w     85.00 112.00   1.00    1.50    --  111.00  61.00-120.00   27
 47  \w     84.00 117.00   1.00    1.50    --  111.00  64.00 122.77   33
 48  \w    121.00 178.00   1.00    1.50    --  111.00  68.00 -34.75   57
 49  \w    113.00 178.00   1.00    1.50    --  111.00  72.00  63.48   65
 50  \w     82.00 108.00   1.00    1.50    --  111.00  72.00  63.48   26
 51  \w     85.00 112.00   1.00    1.50    --  111.00  61.00 150.00   27
 52  \w    153.00 178.00   1.00    1.50    --  111.00  61.00 150.00   25
 53  \w     84.00 109.00   1.00    1.50    --  111.00  68.00 -34.75   25
 54  \w     31.00  59.00   1.00    1.50    --  111.00 -94.00-120.00   28
 55  \w     87.00 125.00   1.00    1.50    --  111.00  53.00-157.30   38
 56  \w     89.00 127.00   1.00    1.50    --  111.00  45.00 150.00   38
 57  \w     66.00 110.00   1.00    1.50    --  111.00-125.00 -90.00   44
 58  \w     85.00 125.00   1.00    1.50    --  111.00  61.00 -60.00   40
 59  \w     83.00 110.00   1.00    1.50    --  111.00  68.00-138.22   27
 60  \w     43.00 136.00   1.00    1.50    --  111.00 -61.00  60.00   93
 61  \w     35.00 107.00   1.00    1.50    --  111.00 -94.00  60.00   72
 62  \w     84.00 111.00   1.00    1.50    --  111.00  65.00 142.48   27
 63  \w     83.00 176.00   1.00    1.50    --  111.00  67.00  33.36   93
 64  \w     82.00 109.00   1.00    1.50    --  111.00  72.00-110.53   27
;
_diffrn_measurement_device 'four-circle diffractometer'
_diffrn_measurement_device_type 'SuperNova, Dual, Cu at home/near, Atlas'
_diffrn_measurement_method '\w scans'
_diffrn_orient_matrix_type 'CrysAlisPro convention (1999,Acta A55,543-557)'
_diffrn_orient_matrix_UB_11 0.0224121000
_diffrn_orient_matrix_UB_12 0.0324602000
_diffrn_orient_matrix_UB_13 -0.0572663000
_diffrn_orient_matrix_UB_21 0.0209422000
_diffrn_orient_matrix_UB_22 0.0874463000
_diffrn_orient_matrix_UB_23 0.0265014000
_diffrn_orient_matrix_UB_31 0.1056248000
_diffrn_orient_matrix_UB_32 -0.0242414000
_diffrn_orient_matrix_UB_33 0.0188758000
_diffrn_radiation_monochromator mirror
_diffrn_radiation_probe x-ray
_diffrn_radiation_type 'Cu K\a'
_diffrn_radiation_wavelength 1.54184
_diffrn_reflns_av_R_equivalents 0.0303
_diffrn_reflns_av_unetI/netI 0.0138
_diffrn_reflns_Laue_measured_fraction_full 0.999
_diffrn_reflns_Laue_measured_fraction_max 0.994
_diffrn_reflns_limit_h_max 17
_diffrn_reflns_limit_h_min -16
_diffrn_reflns_limit_k_max 20
_diffrn_reflns_limit_k_min -20
_diffrn_reflns_limit_l_max 29
_diffrn_reflns_limit_l_min -29
_diffrn_reflns_number 48401
_diffrn_reflns_point_group_measured_fraction_full 0.999
_diffrn_reflns_point_group_measured_fraction_max 0.994
_diffrn_reflns_theta_full 67.684
_diffrn_reflns_theta_max 76.579
_diffrn_reflns_theta_min 3.349
_diffrn_source 'micro-focus sealed X-ray tube'
_diffrn_source_type 'SuperNova (Cu) X-ray Source'
_exptl_absorpt_coefficient_mu 0.447
_exptl_absorpt_correction_T_max 1.000
_exptl_absorpt_correction_T_min 0.577
_exptl_absorpt_correction_type gaussian
_exptl_absorpt_process_details
;
CrysAlisPro 1.171.40.82a (Rigaku Oxford Diffraction, 2020)
Numerical absorption correction based on gaussian integration over
a multifaceted crystal model
Empirical absorption correction using spherical harmonics,
implemented in SCALE3 ABSPACK scaling algorithm.
;
_exptl_crystal_colour 'clear colourless'
_exptl_crystal_colour_lustre clear
_exptl_crystal_colour_primary colourless
_exptl_crystal_density_diffrn 1.075
_exptl_crystal_description irregular
_exptl_crystal_F_000 1888
_exptl_crystal_size_max 0.347
_exptl_crystal_size_mid 0.201
_exptl_crystal_size_min 0.069
_refine_diff_density_max 0.268
_refine_diff_density_min -0.181
_refine_diff_density_rms 0.033
_refine_ls_extinction_method none
_refine_ls_goodness_of_fit_ref 1.033
_refine_ls_hydrogen_treatment refall
_refine_ls_matrix_type full
_refine_ls_number_parameters 465
_refine_ls_number_reflns 5551
_refine_ls_number_restraints 0
_refine_ls_restrained_S_all 1.033
_refine_ls_R_factor_all 0.0404
_refine_ls_R_factor_gt 0.0362
_refine_ls_shift/su_max 0.000
_refine_ls_shift/su_mean 0.000
_refine_ls_structure_factor_coef Fsqd
_refine_ls_weighting_details 'w=1/[\s^2^(Fo^2^)+(0.0470P)^2^+2.8731P] where P=(Fo^2^+2Fc^2^)/3'
_refine_ls_weighting_scheme calc
_refine_ls_wR_factor_gt 0.0903
_refine_ls_wR_factor_ref 0.0942
_reflns_Friedel_coverage 0.000
_reflns_number_gt 5031
_reflns_number_total 5551
_reflns_threshold_expression 'I > 2\s(I)'
_cod_data_source_file d4dt00782d2.cif
_cod_data_source_block I
_cod_depositor_comments 'Adding full bibliography for 7715770--7715781.cif.'
_cod_database_code 7715773
_shelx_shelxl_version_number 2018/3
_chemical_oxdiff_formula 'C14 H22 B N'
_shelx_space_group_comment
;
The symmetry employed for this shelxl refinement is uniquely defined
by the following loop, which should always be used as a source of
symmetry information in preference to the above space-group names.
They are only intended as comments.
;
_reflns_odcompleteness_completeness 99.85
_reflns_odcompleteness_iscentric 1
_reflns_odcompleteness_theta 71.98
_olex2_refinement_description
;
;
_olex2_date_sample_data_collection 2020-07-28
_olex2_submission_special_instructions 'No special instructions were received'
_oxdiff_exptl_absorpt_empirical_details
;
Empirical correction (ABSPACK) includes:
- Absorption correction using spherical harmonics
- Frame scaling
;
_oxdiff_exptl_absorpt_empirical_full_max 1.134
_oxdiff_exptl_absorpt_empirical_full_min 0.866

loop_
_space_group_symop_operation_xyz
'x, y, z'
'-x+1/2, y, -z'
'x+1/2, y+1/2, z+1/2'
'-x+1, y+1/2, -z+1/2'
'-x, -y, -z'
'x-1/2, -y, z'
'-x+1/2, -y+1/2, -z+1/2'
'x, -y+1/2, z+1/2'

loop_
_atom_site_label
_atom_site_type_symbol
_atom_site_fract_x
_atom_site_fract_y
_atom_site_fract_z
_atom_site_U_iso_or_equiv
_atom_site_adp_type
_atom_site_occupancy
_atom_site_site_symmetry_order
_atom_site_calc_flag
_atom_site_refinement_flags_posn
_atom_site_refinement_flags_adp
_atom_site_refinement_flags_occupancy
_atom_site_disorder_assembly
_atom_site_disorder_group
N1 N 0.50851(6) 0.25250(5) 0.04752(3) 0.01886(17) Uani 1 1 d . . . . .
N2 N 0.52421(5) 0.37651(5) 0.29501(3) 0.01864(16) Uani 1 1 d . . . . .
C1 C 0.40895(7) 0.11993(6) 0.00368(4) 0.02119(19) Uani 1 1 d . . . . .
H1A H 0.4653(9) 0.0821(8) 0.0002(6) 0.034(3) Uiso 1 1 d . . . . .
H1B H 0.3847(9) 0.0999(8) 0.0381(5) 0.030(3) Uiso 1 1 d . . . . .
C2 C 0.33209(7) 0.11498(6) -0.04906(4) 0.0221(2) Uani 1 1 d . . . . .
C3 C 0.28863(7) 0.04310(7) -0.07467(4) 0.0271(2) Uani 1 1 d . . . . .
H3 H 0.3078(9) -0.0126(8) -0.0574(5) 0.031(3) Uiso 1 1 d . . . . .
C4 C 0.21942(8) 0.05012(7) -0.12384(5) 0.0316(2) Uani 1 1 d . . . . .
H4 H 0.1893(10) -0.0003(9) -0.1417(6) 0.038(4) Uiso 1 1 d . . . . .
C5 C 0.19372(8) 0.12796(8) -0.14719(5) 0.0323(2) Uani 1 1 d . . . . .
H5 H 0.1461(10) 0.1324(9) -0.1824(6) 0.043(4) Uiso 1 1 d . . . . .
C6 C 0.23622(7) 0.20015(7) -0.12179(4) 0.0288(2) Uani 1 1 d . . . . .
H6 H 0.2199(9) 0.2564(8) -0.1380(5) 0.031(3) Uiso 1 1 d . . . . .
C7 C 0.30560(7) 0.19355(6) -0.07253(4) 0.0227(2) Uani 1 1 d . . . . .
C8 C 0.36014(7) 0.26444(6) -0.03960(4) 0.0235(2) Uani 1 1 d . . . . .
H8A H 0.3156(10) 0.3005(8) -0.0224(6) 0.037(3) Uiso 1 1 d . . . . .
H8B H 0.3891(10) 0.3021(9) -0.0658(6) 0.040(4) Uiso 1 1 d . . . . .
C9 C 0.53365(7) 0.34275(6) 0.05134(4) 0.02138(19) Uani 1 1 d . . . . .
H9 H 0.5858(8) 0.3497(7) 0.0846(5) 0.019(3) Uiso 1 1 d . . . . .
C10 C 0.45080(8) 0.39688(7) 0.06272(5) 0.0309(2) Uani 1 1 d . . . . .
H10A H 0.3986(10) 0.3990(9) 0.0290(6) 0.042(4) Uiso 1 1 d . . . . .
H10B H 0.4741(10) 0.4545(9) 0.0724(6) 0.037(3) Uiso 1 1 d . . . . .
H10C H 0.4241(10) 0.3747(9) 0.0953(6) 0.041(4) Uiso 1 1 d . . . . .
C11 C 0.57403(8) 0.37265(7) -0.00058(5) 0.0299(2) Uani 1 1 d . . . . .
H11A H 0.5948(10) 0.4320(9) 0.0050(6) 0.038(3) Uiso 1 1 d . . . . .
H11B H 0.5254(10) 0.3695(9) -0.0365(6) 0.040(4) Uiso 1 1 d . . . . .
H11C H 0.6329(10) 0.3376(9) -0.0062(6) 0.040(4) Uiso 1 1 d . . . . .
C12 C 0.56864(7) 0.19943(6) 0.09062(4) 0.0224(2) Uani 1 1 d . . . . .
H12 H 0.5444(8) 0.1407(7) 0.0830(5) 0.024(3) Uiso 1 1 d . . . . .
C13 C 0.55664(8) 0.22318(7) 0.15126(4) 0.0276(2) Uani 1 1 d . . . . .
H13A H 0.5946(10) 0.1846(9) 0.1794(6) 0.040(4) Uiso 1 1 d . . . . .
H13B H 0.5784(9) 0.2814(9) 0.1607(6) 0.034(3) Uiso 1 1 d . . . . .
H13C H 0.4879(11) 0.2198(9) 0.1554(6) 0.044(4) Uiso 1 1 d . . . . .
C14 C 0.67313(8) 0.20033(7) 0.08358(5) 0.0294(2) Uani 1 1 d . . . . .
H14A H 0.6804(10) 0.1852(9) 0.0436(6) 0.039(4) Uiso 1 1 d . . . . .
H14B H 0.7027(10) 0.2572(9) 0.0917(6) 0.039(4) Uiso 1 1 d . . . . .
H14C H 0.7107(10) 0.1588(9) 0.1108(6) 0.039(4) Uiso 1 1 d . . . . .
C15 C 0.56500(7) 0.48353(6) 0.21469(4) 0.02149(19) Uani 1 1 d . . . . .
H15A H 0.5008(10) 0.4859(8) 0.1898(6) 0.035(3) Uiso 1 1 d . . . . .
H15B H 0.5712(9) 0.5381(9) 0.2355(6) 0.037(3) Uiso 1 1 d . . . . .
C16 C 0.64479(7) 0.47503(6) 0.18063(4) 0.01972(19) Uani 1 1 d . . . . .
C17 C 0.65749(7) 0.52138(6) 0.13275(4) 0.0240(2) Uani 1 1 d . . . . .
H17 H 0.6116(9) 0.5664(8) 0.1179(5) 0.028(3) Uiso 1 1 d . . . . .
C18 C 0.73463(8) 0.50477(7) 0.10587(4) 0.0270(2) Uani 1 1 d . . . . .
H18 H 0.7437(9) 0.5370(8) 0.0718(6) 0.033(3) Uiso 1 1 d . . . . .
C19 C 0.79983(7) 0.44244(7) 0.12682(4) 0.0266(2) Uani 1 1 d . . . . .
H19 H 0.8538(9) 0.4303(8) 0.1078(5) 0.031(3) Uiso 1 1 d . . . . .
C20 C 0.78839(7) 0.39688(6) 0.17512(4) 0.0234(2) Uani 1 1 d . . . . .
H20 H 0.8338(9) 0.3532(8) 0.1899(5) 0.028(3) Uiso 1 1 d . . . . .
C21 C 0.71084(7) 0.41303(6) 0.20204(4) 0.01931(19) Uani 1 1 d . . . . .
C22 C 0.68660(7) 0.36978(6) 0.25436(4) 0.01925(19) Uani 1 1 d . . . . .
H22A H 0.7346(9) 0.3845(7) 0.2889(5) 0.026(3) Uiso 1 1 d . . . . .
H22B H 0.6890(9) 0.3077(8) 0.2510(5) 0.029(3) Uiso 1 1 d . . . . .
C23 C 0.55509(7) 0.30675(6) 0.33495(4) 0.0217(2) Uani 1 1 d . . . . .
H23 H 0.6183(8) 0.2897(7) 0.3276(5) 0.021(3) Uiso 1 1 d . . . . .
C24 C 0.48976(8) 0.23048(6) 0.32269(5) 0.0287(2) Uani 1 1 d . . . . .
H24A H 0.4866(10) 0.2109(8) 0.2821(6) 0.036(3) Uiso 1 1 d . . . . .
H24B H 0.4242(10) 0.2428(8) 0.3292(6) 0.036(3) Uiso 1 1 d . . . . .
H24C H 0.5160(9) 0.1832(8) 0.3488(6) 0.035(3) Uiso 1 1 d . . . . .
C25 C 0.56572(8) 0.33448(7) 0.39731(4) 0.0281(2) Uani 1 1 d . . . . .
H25A H 0.6096(10) 0.3846(9) 0.4053(6) 0.037(3) Uiso 1 1 d . . . . .
H25B H 0.5916(10) 0.2870(9) 0.4233(6) 0.039(4) Uiso 1 1 d . . . . .
H25C H 0.5035(10) 0.3514(9) 0.4077(6) 0.037(3) Uiso 1 1 d . . . . .
C26 C 0.42700(7) 0.40928(6) 0.29748(4) 0.0215(2) Uani 1 1 d . . . . .
H26 H 0.4056(8) 0.3804(7) 0.3301(5) 0.021(3) Uiso 1 1 d . . . . .
C27 C 0.35602(7) 0.38692(7) 0.24373(5) 0.0281(2) Uani 1 1 d . . . . .
H27A H 0.3543(10) 0.3249(9) 0.2376(6) 0.038(3) Uiso 1 1 d . . . . .
H27B H 0.2912(10) 0.4070(8) 0.2474(6) 0.038(3) Uiso 1 1 d . . . . .
H27C H 0.3726(10) 0.4135(9) 0.2093(6) 0.039(4) Uiso 1 1 d . . . . .
C28 C 0.42835(8) 0.50270(6) 0.31039(5) 0.0274(2) Uani 1 1 d . . . . .
H28A H 0.4412(10) 0.5373(9) 0.2777(6) 0.038(4) Uiso 1 1 d . . . . .
H28B H 0.3652(10) 0.5201(8) 0.3192(6) 0.037(3) Uiso 1 1 d . . . . .
H28C H 0.4781(10) 0.5168(9) 0.3441(6) 0.039(4) Uiso 1 1 d . . . . .
B1 B 0.43451(7) 0.21749(7) 0.00860(4) 0.0194(2) Uani 1 1 d . . . . .
B2 B 0.58339(7) 0.40689(6) 0.25889(4) 0.0185(2) Uani 1 1 d . . . . .

loop_
_atom_site_aniso_label
_atom_site_aniso_U_11
_atom_site_aniso_U_22
_atom_site_aniso_U_33
_atom_site_aniso_U_23
_atom_site_aniso_U_13
_atom_site_aniso_U_12
N1 0.0215(4) 0.0154(4) 0.0189(4) 0.0011(3) 0.0014(3) 0.0000(3)
N2 0.0180(4) 0.0185(4) 0.0195(4) 0.0015(3) 0.0034(3) 0.0026(3)
C1 0.0222(5) 0.0205(4) 0.0210(4) -0.0006(3) 0.0040(4) -0.0027(4)
C2 0.0194(4) 0.0266(5) 0.0212(4) -0.0046(4) 0.0065(3) -0.0030(4)
C3 0.0250(5) 0.0292(5) 0.0289(5) -0.0084(4) 0.0098(4) -0.0057(4)
C4 0.0238(5) 0.0405(6) 0.0317(5) -0.0170(5) 0.0079(4) -0.0084(4)
C5 0.0215(5) 0.0500(7) 0.0246(5) -0.0112(5) 0.0016(4) -0.0016(5)
C6 0.0226(5) 0.0386(6) 0.0245(5) -0.0034(4) 0.0019(4) 0.0017(4)
C7 0.0184(4) 0.0286(5) 0.0215(4) -0.0033(4) 0.0043(4) -0.0011(4)
C8 0.0228(5) 0.0223(5) 0.0241(5) -0.0002(4) 0.0007(4) 0.0000(4)
C9 0.0253(5) 0.0161(4) 0.0215(4) -0.0007(3) 0.0006(4) -0.0018(3)
C10 0.0312(6) 0.0216(5) 0.0381(6) -0.0059(4) 0.0011(5) 0.0040(4)
C11 0.0385(6) 0.0250(5) 0.0253(5) 0.0021(4) 0.0030(4) -0.0105(4)
C12 0.0258(5) 0.0177(4) 0.0217(4) 0.0016(3) -0.0020(4) -0.0009(4)
C13 0.0329(6) 0.0273(5) 0.0209(5) 0.0033(4) 0.0000(4) -0.0039(4)
C14 0.0263(5) 0.0282(5) 0.0315(5) 0.0002(4) -0.0007(4) 0.0049(4)
C15 0.0217(5) 0.0209(4) 0.0221(4) 0.0025(4) 0.0045(4) 0.0022(4)
C16 0.0207(5) 0.0192(4) 0.0187(4) -0.0017(3) 0.0019(3) -0.0033(3)
C17 0.0254(5) 0.0235(5) 0.0221(5) 0.0027(4) 0.0021(4) -0.0038(4)
C18 0.0304(5) 0.0299(5) 0.0211(5) 0.0017(4) 0.0059(4) -0.0089(4)
C19 0.0259(5) 0.0304(5) 0.0256(5) -0.0045(4) 0.0102(4) -0.0058(4)
C20 0.0227(5) 0.0223(5) 0.0259(5) -0.0027(4) 0.0062(4) -0.0016(4)
C21 0.0209(4) 0.0181(4) 0.0188(4) -0.0025(3) 0.0031(3) -0.0035(3)
C22 0.0195(4) 0.0192(4) 0.0192(4) 0.0005(3) 0.0037(3) 0.0005(3)
C23 0.0200(5) 0.0217(4) 0.0242(5) 0.0059(4) 0.0063(4) 0.0039(4)
C24 0.0283(5) 0.0222(5) 0.0370(6) 0.0055(4) 0.0093(4) 0.0008(4)
C25 0.0265(5) 0.0359(6) 0.0221(5) 0.0073(4) 0.0050(4) 0.0029(4)
C26 0.0180(4) 0.0233(5) 0.0238(5) 0.0029(4) 0.0056(4) 0.0036(3)
C27 0.0210(5) 0.0328(6) 0.0292(5) 0.0036(4) 0.0009(4) 0.0010(4)
C28 0.0264(5) 0.0244(5) 0.0335(5) 0.0004(4) 0.0107(4) 0.0055(4)
B1 0.0202(5) 0.0202(5) 0.0188(5) 0.0000(4) 0.0060(4) -0.0002(4)
B2 0.0194(5) 0.0177(5) 0.0177(4) -0.0021(4) 0.0013(4) 0.0001(4)

loop_
_atom_type_symbol
_atom_type_description
_atom_type_scat_dispersion_real
_atom_type_scat_dispersion_imag
_atom_type_scat_source
C C 0.0181 0.0091 'International Tables Vol C Tables 4.2.6.8 and 6.1.1.4'
H H 0.0000 0.0000 'International Tables Vol C Tables 4.2.6.8 and 6.1.1.4'
B B 0.0090 0.0039 'International Tables Vol C Tables 4.2.6.8 and 6.1.1.4'
N N 0.0311 0.0180 'International Tables Vol C Tables 4.2.6.8 and 6.1.1.4'

loop_
_exptl_crystal_face_index_h
_exptl_crystal_face_index_k
_exptl_crystal_face_index_l
_exptl_crystal_face_perp_dist
2 -5 -1 0.0610
3 5 3 0.0939
-5 3 -1 0.0865
-1 -1 5 0.0345
1 1 -5 0.0345

loop_
_geom_angle_atom_site_label_1
_geom_angle_atom_site_label_2
_geom_angle_atom_site_label_3
_geom_angle
_geom_angle_site_symmetry_1
_geom_angle_site_symmetry_3
_geom_angle_publ_flag
C12 N1 C9 114.22(7) . . ?
B1 N1 C9 125.27(8) . . ?
B1 N1 C12 120.49(8) . . ?
C23 N2 C26 114.40(7) . . ?
B2 N2 C23 120.98(8) . . ?
B2 N2 C26 124.62(8) . . ?
H1A C1 H1B 105.4(10) . . ?
C2 C1 H1A 111.5(7) . . ?
C2 C1 H1B 111.0(7) . . ?
C2 C1 B1 103.49(8) . . ?
B1 C1 H1A 114.4(7) . . ?
B1 C1 H1B 111.2(7) . . ?
C3 C2 C1 127.28(9) . . ?
C3 C2 C7 119.88(9) . . ?
C7 C2 C1 112.84(8) . . ?
C2 C3 H3 119.2(7) . . ?
C2 C3 C4 119.60(10) . . ?
C4 C3 H3 121.2(7) . . ?
C3 C4 H4 119.4(8) . . ?
C5 C4 C3 120.41(10) . . ?
C5 C4 H4 120.2(8) . . ?
C4 C5 H5 120.0(8) . . ?
C4 C5 C6 120.49(10) . . ?
C6 C5 H5 119.5(8) . . ?
C5 C6 H6 122.0(7) . . ?
C5 C6 C7 119.39(10) . . ?
C7 C6 H6 118.6(7) . . ?
C2 C7 C8 112.86(8) . . ?
C6 C7 C2 120.23(9) . . ?
C6 C7 C8 126.91(9) . . ?
C7 C8 H8A 109.9(8) . . ?
C7 C8 H8B 110.9(8) . . ?
C7 C8 B1 103.51(8) . . ?
H8A C8 H8B 105.5(11) . . ?
B1 C8 H8A 111.4(8) . . ?
B1 C8 H8B 115.6(8) . . ?
N1 C9 H9 107.2(7) . . ?
N1 C9 C10 112.13(8) . . ?
N1 C9 C11 112.05(8) . . ?
C10 C9 H9 106.8(7) . . ?
C10 C9 C11 112.22(9) . . ?
C11 C9 H9 105.9(7) . . ?
C9 C10 H10A 111.6(8) . . ?
C9 C10 H10B 109.3(8) . . ?
C9 C10 H10C 110.6(8) . . ?
H10A C10 H10B 109.1(11) . . ?
H10A C10 H10C 108.0(12) . . ?
H10B C10 H10C 108.2(11) . . ?
C9 C11 H11A 109.7(8) . . ?
C9 C11 H11B 111.8(8) . . ?
C9 C11 H11C 111.2(8) . . ?
H11A C11 H11B 107.9(11) . . ?
H11A C11 H11C 107.7(11) . . ?
H11B C11 H11C 108.5(11) . . ?
N1 C12 H12 105.8(7) . . ?
N1 C12 C13 111.30(8) . . ?
N1 C12 C14 112.03(8) . . ?
C13 C12 H12 108.0(7) . . ?
C14 C12 H12 107.4(7) . . ?
C14 C12 C13 111.91(8) . . ?
C12 C13 H13A 109.9(8) . . ?
C12 C13 H13B 111.3(8) . . ?
C12 C13 H13C 110.6(8) . . ?
H13A C13 H13B 108.5(11) . . ?
H13A C13 H13C 108.9(11) . . ?
H13B C13 H13C 107.4(11) . . ?
C12 C14 H14A 111.5(8) . . ?
C12 C14 H14B 111.7(8) . . ?
C12 C14 H14C 109.9(8) . . ?
H14A C14 H14B 106.9(11) . . ?
H14A C14 H14C 108.5(11) . . ?
H14B C14 H14C 108.2(11) . . ?
H15A C15 H15B 104.6(11) . . ?
C16 C15 H15A 112.4(8) . . ?
C16 C15 H15B 109.5(8) . . ?
C16 C15 B2 103.30(7) . . ?
B2 C15 H15A 116.4(8) . . ?
B2 C15 H15B 110.7(8) . . ?
C17 C16 C15 127.26(9) . . ?
C17 C16 C21 119.86(9) . . ?
C21 C16 C15 112.88(8) . . ?
C16 C17 H17 120.1(7) . . ?
C18 C17 C16 119.93(9) . . ?
C18 C17 H17 119.9(7) . . ?
C17 C18 H18 120.3(8) . . ?
C17 C18 C19 120.20(9) . . ?
C19 C18 H18 119.5(8) . . ?
C18 C19 H19 120.4(8) . . ?
C18 C19 C20 120.14(9) . . ?
C20 C19 H19 119.5(8) . . ?
C19 C20 H20 120.4(7) . . ?
C19 C20 C21 119.85(9) . . ?
C21 C20 H20 119.7(7) . . ?
C16 C21 C22 112.76(8) . . ?
C20 C21 C16 120.01(9) . . ?
C20 C21 C22 127.23(9) . . ?
C21 C22 H22A 110.3(7) . . ?
C21 C22 H22B 111.9(7) . . ?
C21 C22 B2 103.24(7) . . ?
H22A C22 H22B 105.8(10) . . ?
B2 C22 H22A 111.1(7) . . ?
B2 C22 H22B 114.7(7) . . ?
N2 C23 H23 105.8(7) . . ?
N2 C23 C24 112.09(8) . . ?
N2 C23 C25 111.76(8) . . ?
C24 C23 H23 106.9(7) . . ?
C25 C23 H23 108.2(7) . . ?
C25 C23 C24 111.67(8) . . ?
C23 C24 H24A 110.7(8) . . ?
C23 C24 H24B 111.7(8) . . ?
C23 C24 H24C 109.5(8) . . ?
H24A C24 H24B 108.9(11) . . ?
H24A C24 H24C 107.8(10) . . ?
H24B C24 H24C 108.1(11) . . ?
C23 C25 H25A 111.3(8) . . ?
C23 C25 H25B 109.9(8) . . ?
C23 C25 H25C 112.2(8) . . ?
H25A C25 H25B 109.5(11) . . ?
H25A C25 H25C 106.5(11) . . ?
H25B C25 H25C 107.3(11) . . ?
N2 C26 H26 106.3(7) . . ?
N2 C26 C27 111.59(8) . . ?
N2 C26 C28 111.92(8) . . ?
C27 C26 H26 107.1(7) . . ?
C28 C26 H26 107.1(7) . . ?
C28 C26 C27 112.42(8) . . ?
C26 C27 H27A 110.4(8) . . ?
C26 C27 H27B 109.8(8) . . ?
C26 C27 H27C 111.9(8) . . ?
H27A C27 H27B 109.4(11) . . ?
H27A C27 H27C 108.1(11) . . ?
H27B C27 H27C 107.1(11) . . ?
C26 C28 H28A 112.6(8) . . ?
C26 C28 H28B 109.6(8) . . ?
C26 C28 H28C 111.4(8) . . ?
H28A C28 H28B 107.7(11) . . ?
H28A C28 H28C 107.5(11) . . ?
H28B C28 H28C 107.9(11) . . ?
N1 B1 C1 125.19(9) . . ?
N1 B1 C8 127.91(9) . . ?
C1 B1 C8 106.90(8) . . ?
N2 B2 C15 128.56(8) . . ?
N2 B2 C22 124.92(8) . . ?
C22 B2 C15 106.53(8) . . ?

loop_
_geom_bond_atom_site_label_1
_geom_bond_atom_site_label_2
_geom_bond_distance
_geom_bond_site_symmetry_2
_geom_bond_publ_flag
N1 C9 1.4850(11) . ?
N1 C12 1.4808(11) . ?
N1 B1 1.3914(13) . ?
N2 C23 1.4800(11) . ?
N2 C26 1.4895(11) . ?
N2 B2 1.3908(13) . ?
C1 H1A 1.019(13) . ?
C1 H1B 0.994(13) . ?
C1 C2 1.5139(13) . ?
C1 B1 1.6006(13) . ?
C2 C3 1.3931(13) . ?
C2 C7 1.3988(14) . ?
C3 H3 0.998(13) . ?
C3 C4 1.3941(16) . ?
C4 H4 0.974(14) . ?
C4 C5 1.3849(17) . ?
C5 H5 0.982(15) . ?
C5 C6 1.3903(15) . ?
C6 H6 0.989(13) . ?
C6 C7 1.3968(14) . ?
C7 C8 1.5117(13) . ?
C8 H8A 0.995(14) . ?
C8 H8B 1.003(14) . ?
C8 B1 1.6031(14) . ?
C9 H9 0.990(11) . ?
C9 C10 1.5240(14) . ?
C9 C11 1.5259(14) . ?
C10 H10A 0.993(15) . ?
C10 H10B 0.991(14) . ?
C10 H10C 0.986(15) . ?
C11 H11A 0.996(14) . ?
C11 H11B 1.001(14) . ?
C11 H11C 1.035(14) . ?
C12 H12 1.005(12) . ?
C12 C13 1.5279(14) . ?
C12 C14 1.5249(15) . ?
C13 H13A 0.997(14) . ?
C13 H13B 0.994(14) . ?
C13 H13C 1.002(15) . ?
C14 H14A 1.004(14) . ?
C14 H14B 1.007(15) . ?
C14 H14C 1.012(14) . ?
C15 H15A 0.999(14) . ?
C15 H15B 0.999(14) . ?
C15 C16 1.5111(13) . ?
C15 B2 1.6047(13) . ?
C16 C17 1.3954(13) . ?
C16 C21 1.3987(13) . ?
C17 H17 0.994(12) . ?
C17 C18 1.3886(14) . ?
C18 H18 0.986(13) . ?
C18 C19 1.3924(15) . ?
C19 H19 0.975(13) . ?
C19 C20 1.3925(14) . ?
C20 H20 0.974(13) . ?
C20 C21 1.3929(13) . ?
C21 C22 1.5138(12) . ?
C22 H22A 1.000(12) . ?
C22 H22B 0.996(13) . ?
C22 B2 1.6046(13) . ?
C23 H23 0.984(12) . ?
C23 C24 1.5296(14) . ?
C23 C25 1.5285(14) . ?
C24 H24A 1.008(14) . ?
C24 H24B 0.991(14) . ?
C24 H24C 1.006(13) . ?
C25 H25A 1.012(14) . ?
C25 H25B 1.007(14) . ?
C25 H25C 0.998(14) . ?
C26 H26 0.994(12) . ?
C26 C27 1.5253(14) . ?
C26 C28 1.5238(14) . ?
C27 H27A 1.001(14) . ?
C27 H27B 0.994(14) . ?
C27 H27C 0.986(14) . ?
C28 H28A 0.996(14) . ?
C28 H28B 0.997(14) . ?
C28 H28C 0.998(14) . ?

loop_
_geom_torsion_atom_site_label_1
_geom_torsion_atom_site_label_2
_geom_torsion_atom_site_label_3
_geom_torsion_atom_site_label_4
_geom_torsion
_geom_torsion_site_symmetry_1
_geom_torsion_site_symmetry_2
_geom_torsion_site_symmetry_3
_geom_torsion_site_symmetry_4
_geom_torsion_publ_flag
C1 C2 C3 C4 -179.22(9) . . . . ?
C1 C2 C7 C6 179.26(9) . . . . ?
C1 C2 C7 C8 0.02(11) . . . . ?
C2 C1 B1 N1 -173.38(9) . . . . ?
C2 C1 B1 C8 6.00(9) . . . . ?
C2 C3 C4 C5 -0.08(15) . . . . ?
C2 C7 C8 B1 3.85(10) . . . . ?
C3 C2 C7 C6 -0.45(14) . . . . ?
C3 C2 C7 C8 -179.69(9) . . . . ?
C3 C4 C5 C6 -0.30(16) . . . . ?
C4 C5 C6 C7 0.30(16) . . . . ?
C5 C6 C7 C2 0.07(15) . . . . ?
C5 C6 C7 C8 179.20(9) . . . . ?
C6 C7 C8 B1 -175.33(9) . . . . ?
C7 C2 C3 C4 0.45(14) . . . . ?
C7 C8 B1 N1 173.36(9) . . . . ?
C7 C8 B1 C1 -5.99(10) . . . . ?
C9 N1 C12 C13 63.25(10) . . . . ?
C9 N1 C12 C14 -62.89(10) . . . . ?
C9 N1 B1 C1 178.61(8) . . . . ?
C9 N1 B1 C8 -0.64(15) . . . . ?
C12 N1 C9 C10 -119.74(9) . . . . ?
C12 N1 C9 C11 113.02(9) . . . . ?
C12 N1 B1 C1 -2.78(14) . . . . ?
C12 N1 B1 C8 177.97(9) . . . . ?
C15 C16 C17 C18 -179.19(9) . . . . ?
C15 C16 C21 C20 179.47(8) . . . . ?
C15 C16 C21 C22 -0.31(11) . . . . ?
C16 C15 B2 N2 -169.54(9) . . . . ?
C16 C15 B2 C22 10.73(9) . . . . ?
C16 C17 C18 C19 -0.51(15) . . . . ?
C16 C21 C22 B2 7.22(10) . . . . ?
C17 C16 C21 C20 -0.86(14) . . . . ?
C17 C16 C21 C22 179.37(8) . . . . ?
C17 C18 C19 C20 -0.51(15) . . . . ?
C18 C19 C20 C21 0.84(15) . . . . ?
C19 C20 C21 C16 -0.16(14) . . . . ?
C19 C20 C21 C22 179.58(9) . . . . ?
C20 C21 C22 B2 -172.54(9) . . . . ?
C21 C16 C17 C18 1.19(14) . . . . ?
C21 C22 B2 N2 169.37(9) . . . . ?
C21 C22 B2 C15 -10.88(9) . . . . ?
C23 N2 C26 C27 -109.80(9) . . . . ?
C23 N2 C26 C28 123.23(9) . . . . ?
C23 N2 B2 C15 -177.43(9) . . . . ?
C23 N2 B2 C22 2.25(14) . . . . ?
C26 N2 C23 C24 61.30(10) . . . . ?
C26 N2 C23 C25 -64.93(10) . . . . ?
C26 N2 B2 C15 2.64(15) . . . . ?
C26 N2 B2 C22 -177.67(8) . . . . ?
B1 N1 C9 C10 58.95(12) . . . . ?
B1 N1 C9 C11 -68.29(12) . . . . ?
B1 N1 C12 C13 -115.51(9) . . . . ?
B1 N1 C12 C14 118.36(9) . . . . ?
B1 C1 C2 C3 175.80(9) . . . . ?
B1 C1 C2 C7 -3.89(10) . . . . ?
B2 N2 C23 C24 -118.63(9) . . . . ?
B2 N2 C23 C25 115.14(10) . . . . ?
B2 N2 C26 C27 70.12(11) . . . . ?
B2 N2 C26 C28 -56.84(12) . . . . ?
B2 C15 C16 C17 173.60(9) . . . . ?
B2 C15 C16 C21 -6.76(10) . . . . ?

loop_
_exptl_oxdiff_crystal_face_indexfrac_h
_exptl_oxdiff_crystal_face_indexfrac_k
_exptl_oxdiff_crystal_face_indexfrac_l
_exptl_oxdiff_crystal_face_x
_exptl_oxdiff_crystal_face_y
_exptl_oxdiff_crystal_face_z
2.0010 -4.9998 -1.0002 -0.0602 -0.4218 0.3137
3.0029 5.0033 3.0005 0.0579 0.5799 0.2525
-5.0035 2.9972 -1.0001 0.0424 0.1308 -0.6200
-1.0005 -0.9983 4.9997 -0.3411 0.0242 0.0129
1.0005 0.9983 -4.9997 0.3411 -0.0242 -0.0129
